data_7213113
loop_
_publ_author_name
'Haberhauer, Gebhard'
'Gleiter, Rolf'
'Irngartinger, Hermann'
'Oeser, Thomas'
'Rominger, Frank'

_publ_section_title
;
 Cyclic diynes with tetramethyldisilyl groups in the bridges. Syntheses
 and properties
;
_journal_issue 10
_journal_name_full 'Journal of the Chemical Society, Perkin Transactions 2'
_journal_page_first 2093
_journal_paper_doi 10.1039/a904409d
_journal_year 1999
_chemical_formula_sum 'C12 H20 Si2'
_chemical_formula_weight 220.46
_chemical_name_systematic
; 
 1,1,2,2-Tetramethyl-1,2-disilacyclodeca-4,8-diyne (8) 
;
_space_group_IT_number 20
_symmetry_cell_setting orthorhombic
_symmetry_space_group_name_Hall 'C 2c 2'
_symmetry_space_group_name_H-M 'C 2 2 21'
_atom_sites_solution_hydrogens geom
_atom_sites_solution_primary direct
_atom_sites_solution_secondary difmap
_audit_creation_method SHELXL
_cell_angle_alpha 90.00
_cell_angle_beta 90.00
_cell_angle_gamma 90.00
_cell_formula_units_Z 4
_cell_length_a 10.1723(8)
_cell_length_b 10.5020(8)
_cell_length_c 12.9640(10)
_cell_measurement_temperature 200(2)
_cell_volume 1384.94(19)
_computing_cell_refinement 'Siemens XSCANS'
_computing_data_collection 'Siemens XSCANS'
_computing_data_reduction 'Siemens SHELXTL'
_computing_molecular_graphics 'Siemens SHELXTL'
_computing_publication_material 'Siemens SHELXTL'
_computing_structure_refinement 'SHELXL-93 (Sheldrick, 1993)'
_computing_structure_solution 'SHELXS-86 (Sheldrick, 1990)'
_diffrn_ambient_temperature 200(2)
_diffrn_measurement_device 'Siemens CCD'
_diffrn_measurement_method '\w scans'
_diffrn_radiation_monochromator graphite
_diffrn_radiation_source 'fine-focus sealed tube'
_diffrn_radiation_type MoK\a
_diffrn_radiation_wavelength 0.71073
_diffrn_reflns_av_R_equivalents 0.0141
_diffrn_reflns_av_sigmaI/netI 0.0165
_diffrn_reflns_limit_h_max 11
_diffrn_reflns_limit_h_min -11
_diffrn_reflns_limit_k_max 10
_diffrn_reflns_limit_k_min -12
_diffrn_reflns_limit_l_max 15
_diffrn_reflns_limit_l_min -13
_diffrn_reflns_number 3206
_diffrn_reflns_theta_max 25.47
_diffrn_reflns_theta_min 2.79
_exptl_absorpt_coefficient_mu 0.223
_exptl_absorpt_correction_T_max 0.956241
_exptl_absorpt_correction_T_min 0.858456
_exptl_absorpt_correction_type empirical
_exptl_crystal_colour colourless
_exptl_crystal_density_diffrn 1.057
_exptl_crystal_description fragment
_exptl_crystal_F_000 480
_exptl_crystal_size_max .31
_exptl_crystal_size_mid .30
_exptl_crystal_size_min .27
_refine_diff_density_max 0.274
_refine_diff_density_min -0.126
_refine_diff_density_rms 0.031
_refine_ls_abs_structure_details 'Flack H D (1983), Acta Cryst. A39, 876-881'
_refine_ls_abs_structure_Flack 0.07(12)
_refine_ls_extinction_method none
_refine_ls_goodness_of_fit_all 1.100
_refine_ls_goodness_of_fit_obs 1.105
_refine_ls_hydrogen_treatment refall
_refine_ls_matrix_type full
_refine_ls_number_parameters 104
_refine_ls_number_reflns 1181
_refine_ls_number_restraints 0
_refine_ls_restrained_S_all 1.100
_refine_ls_restrained_S_obs 1.105
_refine_ls_R_factor_all 0.0235
_refine_ls_R_factor_obs 0.0228
_refine_ls_shift/esd_max -0.010
_refine_ls_shift/esd_mean 0.002
_refine_ls_structure_factor_coef Fsqd
_refine_ls_weighting_details 'w=1/[\s^2^(Fo^2^)+(0.0470P)^2^+0.0071P] where P=(Fo^2^+2Fc^2^)/3'
_refine_ls_weighting_scheme calc
_refine_ls_wR_factor_all 0.0614
_refine_ls_wR_factor_obs 0.0607
_reflns_number_observed 1148
_reflns_number_total 1181
_reflns_observed_criterion >2sigma(I)
_cod_data_source_file 904409dsup1.cif
_cod_data_source_block gh1
_cod_depositor_comments
;
The following automatic conversions were performed:

'_symmetry_cell_setting' value 'Orthorhombic' changed to
'orthorhombic' according to
/home/saulius/struct/CIF-dictionaries/cif_core.dic dictionary named
'cif_core.dic' version 2.4.2 from 2011-04-26.

Automatic conversion script
Id: cif_fix_values 1891 2012-01-12 08:04:46Z andrius 

The following automatic conversions were performed:

'_refine_ls_weighting_scheme' value 'calc
w=1/[\s^2^(Fo^2^)+(0.0470P)^2^+0.0071P] where P=(Fo^2^+2Fc^2^)/3' was
changed to 'calc'. New tag '_refine_ls_weighting_details' was
created. The value of the new tag was set to
'w=1/[\s^2^(Fo^2^)+(0.0470P)^2^+0.0071P] where P=(Fo^2^+2Fc^2^)/3'.

Automatic conversion script
Id: cif_fix_values 3143 2015-03-26 13:38:13Z robertas 
;
_cod_original_cell_volume 1384.9(2)
_cod_original_sg_symbol_H-M C222(1)
_cod_database_code 7213113

loop_
_symmetry_equiv_pos_as_xyz
'x, y, z'
'-x, -y, z+1/2'
'-x, y, -z+1/2'
'x, -y, -z'
'x+1/2, y+1/2, z'
'-x+1/2, -y+1/2, z+1/2'
'-x+1/2, y+1/2, -z+1/2'
'x+1/2, -y+1/2, -z'

loop_
_atom_site_aniso_label
_atom_site_aniso_U_11
_atom_site_aniso_U_22
_atom_site_aniso_U_33
_atom_site_aniso_U_23
_atom_site_aniso_U_13
_atom_site_aniso_U_12
Si1 0.0436(2) 0.0256(2) 0.0274(2) -0.00066(13) -0.0044(2) -0.00371(15)
C1 0.0481(8) 0.0321(8) 0.0464(8) 0.0040(6) 0.0037(7) 0.0012(7)
C2 0.0345(7) 0.0393(8) 0.0359(7) 0.0045(7) -0.0001(6) 0.0045(6)
C3 0.0294(6) 0.0403(8) 0.0340(7) 0.0050(6) -0.0026(6) 0.0040(6)
C4 0.0365(8) 0.0425(8) 0.0349(8) 0.0028(6) -0.0082(6) -0.0071(6)
C5 0.0454(9) 0.0455(9) 0.0367(9) 0.0024(7) 0.0000(7) 0.0028(7)
C6 0.0895(14) 0.0333(9) 0.0497(10) -0.0073(8) -0.0121(10) -0.0098(10)

loop_
_atom_site_label
_atom_site_type_symbol
_atom_site_fract_x
_atom_site_fract_y
_atom_site_fract_z
_atom_site_U_iso_or_equiv
_atom_site_thermal_displace_type
_atom_site_occupancy
_atom_site_calc_flag
Si1 Si 0.97282(4) 0.29423(3) 0.66171(3) 0.03223(15) Uani 1 d
C1 C 0.9737(2) 0.76196(14) 0.69462(12) 0.0422(3) Uani 1 d
H1A H 1.0504(20) 0.7703(19) 0.6449(16) 0.053(5) Uiso 1 d
H1B H 0.9167(23) 0.8335(24) 0.6866(17) 0.069(6) Uiso 1 d
C2 C 0.90688(13) 0.64240(14) 0.66892(11) 0.0366(3) Uani 1 d
C3 C 0.86532(13) 0.53769(14) 0.65290(11) 0.0346(3) Uani 1 d
C4 C 0.82881(15) 0.40510(15) 0.63494(12) 0.0380(4) Uani 1 d
H4A H 0.8037(19) 0.3954(17) 0.5696(17) 0.047(5) Uiso 1 d
H4B H 0.7558(22) 0.3820(20) 0.6800(17) 0.063(6) Uiso 1 d
C5 C 1.1161(2) 0.3469(2) 0.58210(13) 0.0425(4) Uani 1 d
H5A H 1.0920(16) 0.3548(16) 0.5119(15) 0.045(4) Uiso 1 d
H5B H 1.1849(23) 0.2888(23) 0.5841(18) 0.066(6) Uiso 1 d
H5C H 1.1412(23) 0.4281(24) 0.6039(18) 0.065(6) Uiso 1 d
C6 C 0.9198(3) 0.1303(2) 0.6222(2) 0.0575(5) Uani 1 d
H6A H 0.8375(27) 0.1040(25) 0.6687(20) 0.083(8) Uiso 1 d
H6B H 0.9800(26) 0.0781(25) 0.6301(19) 0.074(7) Uiso 1 d
H6C H 0.8908(24) 0.1253(23) 0.5494(23) 0.082(7) Uiso 1 d

loop_
_atom_type_symbol
_atom_type_description
_atom_type_scat_dispersion_real
_atom_type_scat_dispersion_imag
_atom_type_scat_source
C C 0.0033 0.0016 'International Tables Vol C Tables 4.2.6.8 and 6.1.1.4'
H H 0.0000 0.0000 'International Tables Vol C Tables 4.2.6.8 and 6.1.1.4'
Si Si 0.0817 0.0704 'International Tables Vol C Tables 4.2.6.8 and 6.1.1.4'

loop_
_geom_angle_atom_site_label_1
_geom_angle_atom_site_label_2
_geom_angle_atom_site_label_3
_geom_angle
_geom_angle_site_symmetry_3
C5 Si1 C6 110.16(10) .
C5 Si1 C4 108.57(7) .
C6 Si1 C4 106.90(10) .
C5 Si1 Si1 110.71(6) 3_756
C6 Si1 Si1 109.45(6) 3_756
C4 Si1 Si1 110.98(5) 3_756
C2 C1 C1 112.01(10) 3_756
C3 C2 C1 172.11(15) .
C2 C3 C4 173.94(14) .
C3 C4 Si1 111.02(10) .

loop_
_geom_bond_atom_site_label_1
_geom_bond_atom_site_label_2
_geom_bond_distance
_geom_bond_site_symmetry_2
Si1 C5 1.869(2) .
Si1 C6 1.875(2) .
Si1 C4 1.903(2) .
Si1 Si1 2.3550(7) 3_756
C1 C2 1.466(2) .
C1 C1 1.533(3) 3_756
C2 C3 1.196(2) .
C3 C4 1.460(2) .
